data_4509402
loop_
_publ_author_name
'Hudson, Timothy A.'
'Robson, Richard'

_publ_section_title
;
 A New Class of TCNQ Derivatives Easily Generated from TCNQH2Containing
 Discrete TCNQ2&#x2212;Anions and Noncoordinating Cations
;
_journal_issue 4
_journal_name_full 'Crystal Growth &amp; Design'
_journal_page_first 1658
_journal_paper_doi 10.1021/cg801400j
_journal_volume 9
_journal_year 2009
_chemical_formula_moiety '(C12 H4 N4 2-), 2(C2 H9 N2 1+), (C2 H8 N2)'
_chemical_formula_sum 'C18 H30 N10'
_chemical_formula_weight 386.52
_chemical_name_systematic
;
 ?
;
_space_group_IT_number 14
_symmetry_cell_setting monoclinic
_symmetry_space_group_name_Hall '-P 2ybc'
_symmetry_space_group_name_H-M 'P 1 21/c 1'
_atom_sites_solution_hydrogens geom
_atom_sites_solution_primary direct
_atom_sites_solution_secondary difmap
_audit_creation_method SHELXL-97
_cell_angle_alpha 90.00
_cell_angle_beta 109.229(8)
_cell_angle_gamma 90.00
_cell_formula_units_Z 4
_cell_length_a 12.5432(9)
_cell_length_b 12.7960(9)
_cell_length_c 13.7044(9)
_cell_measurement_reflns_used 3726
_cell_measurement_temperature 130(2)
_cell_measurement_theta_max 73.153
_cell_measurement_theta_min 4.136
_cell_volume 2076.9(3)
_computing_cell_refinement
;
CrysAlis RED, Oxford Diffraction Ltd.,
Version 1.171.32.15 (release 10-01-2008 CrysAlis171 .NET)
(compiled Jan 10 2008,16:37:18)
;
_computing_data_collection
;
CrysAlis CCD, Oxford Diffraction Ltd.,
Version 1.171.32.15 (release 10-01-2008 CrysAlis171 .NET)
(compiled Jan 10 2008,16:37:18)
;
_computing_data_reduction
;
CrysAlis RED, Oxford Diffraction Ltd.,
Version 1.171.32.15 (release 10-01-2008 CrysAlis171 .NET)
(compiled Jan 10 2008,16:37:18)
;
_computing_structure_refinement 'SHELXL-97 (Sheldrick, 1997)'
_computing_structure_solution 'SHELXS-97 (Sheldrick, 1997)'
_diffrn_ambient_temperature 130(2)
_diffrn_detector_area_resol_mean 16.0711
_diffrn_measured_fraction_theta_full 0.974
_diffrn_measured_fraction_theta_max 0.974
_diffrn_measurement_device_type 'XCalibur - Oxford Diffraction'
_diffrn_measurement_method '\f & \w'
_diffrn_radiation_monochromator graphite
_diffrn_radiation_source 'fine-focus sealed tube'
_diffrn_radiation_type CuK\a
_diffrn_radiation_wavelength 1.54184
_diffrn_reflns_av_R_equivalents 0.0329
_diffrn_reflns_av_sigmaI/netI 0.0399
_diffrn_reflns_limit_h_max 15
_diffrn_reflns_limit_h_min -15
_diffrn_reflns_limit_k_max 14
_diffrn_reflns_limit_k_min -15
_diffrn_reflns_limit_l_max 16
_diffrn_reflns_limit_l_min -13
_diffrn_reflns_number 8289
_diffrn_reflns_theta_full 73.22
_diffrn_reflns_theta_max 73.22
_diffrn_reflns_theta_min 4.86
_exptl_absorpt_coefficient_mu 0.649
_exptl_absorpt_correction_T_max 0.9000000
_exptl_absorpt_correction_T_min 0.849447
_exptl_absorpt_correction_type multi-scan
_exptl_absorpt_process_details
;
CrysAlis RED, Oxford Diffraction Ltd.,
Version 1.171.32.15 (release 10-01-2008 CrysAlis171 .NET)
(compiled Jan 10 2008,16:37:18)
Empirical absorption correction using spherical harmonics,
 implemented in SCALE3 ABSPACK scaling algorithm.
;
_exptl_crystal_colour colourless
_exptl_crystal_density_diffrn 1.236
_exptl_crystal_density_method 'not measured'
_exptl_crystal_description block
_exptl_crystal_F_000 832
_exptl_crystal_size_max 0.39
_exptl_crystal_size_mid 0.23
_exptl_crystal_size_min 0.16
_refine_diff_density_max 0.210
_refine_diff_density_min -0.182
_refine_diff_density_rms 0.040
_refine_ls_extinction_method none
_refine_ls_goodness_of_fit_ref 1.029
_refine_ls_hydrogen_treatment mixed
_refine_ls_matrix_type full
_refine_ls_number_parameters 287
_refine_ls_number_reflns 4051
_refine_ls_number_restraints 0
_refine_ls_restrained_S_all 1.029
_refine_ls_R_factor_all 0.0580
_refine_ls_R_factor_gt 0.0413
_refine_ls_shift/su_max 0.000
_refine_ls_shift/su_mean 0.000
_refine_ls_structure_factor_coef Fsqd
_refine_ls_weighting_details 'calc w=1/[\s^2^(Fo^2^)+(0.0563P)^2^+0.0800P] where P=(Fo^2^+2Fc^2^)/3'
_refine_ls_weighting_scheme calc
_refine_ls_wR_factor_gt 0.0978
_refine_ls_wR_factor_ref 0.1026
_reflns_number_gt 3119
_reflns_number_total 4051
_reflns_threshold_expression >2sigma(I)
_cod_data_source_file cg801400jsup11.cif
_cod_data_source_block entcnqa
_cod_depositor_comments
;
The following automatic conversions were performed:

'_symmetry_cell_setting' value 'MONOCLINIC' changed to 'monoclinic'
according to /home/saulius/struct/CIF-dictionaries/cif_core.dic
dictionary named 'cif_core.dic' version 2.4.2 from 2011-04-26.

Automatic conversion script
Id: cif_fix_values 1891 2012-01-12 08:04:46Z andrius 
;
_cod_original_cell_volume 2076.9(2)
_cod_original_sg_symbol_H-M P2(1)/c
_cod_database_code 4509402

loop_
_symmetry_equiv_pos_as_xyz
'x, y, z'
'-x, y+1/2, -z+1/2'
'-x, -y, -z'
'x, -y-1/2, z-1/2'

loop_
_atom_site_label
_atom_site_type_symbol
_atom_site_fract_x
_atom_site_fract_y
_atom_site_fract_z
_atom_site_U_iso_or_equiv
_atom_site_adp_type
_atom_site_occupancy
_atom_site_symmetry_multiplicity
_atom_site_calc_flag
_atom_site_refinement_flags
H5A H 0.0283(15) 0.1429(14) 0.0973(15) 0.034(5) Uiso 1 1 d .
H5B H -0.0211(15) 0.1205(14) -0.0129(14) 0.026(4) Uiso 1 1 d .
H6A H -0.0522(16) 0.4538(14) 0.0654(14) 0.030(5) Uiso 1 1 d .
H6B H -0.1241(16) 0.4465(15) -0.0360(15) 0.036(5) Uiso 1 1 d .
H8A H 0.3173(15) 0.2363(14) -0.0866(14) 0.031(5) Uiso 1 1 d .
H8B H 0.4261(18) 0.2196(16) -0.0055(15) 0.046(6) Uiso 1 1 d .
H10A H 0.3550(19) -0.1746(17) -0.0552(18) 0.053(7) Uiso 1 1 d .
H10B H 0.3869(17) -0.2070(18) 0.0509(16) 0.052(6) Uiso 1 1 d .
C1 C 0.49093(12) 0.32024(11) 0.77133(11) 0.0212(3) Uani 1 1 d .
C2 C 0.59569(12) 0.29165(11) 0.76345(11) 0.0212(3) Uani 1 1 d .
C3 C 0.60617(12) 0.18842(12) 0.73380(11) 0.0226(3) Uani 1 1 d .
C4 C 0.89344(12) 0.70470(12) 0.72094(11) 0.0216(3) Uani 1 1 d .
C5 C 0.91940(12) 0.59816(11) 0.72702(11) 0.0214(3) Uani 1 1 d .
C6 C 1.01843(12) 0.56860(11) 0.70751(11) 0.0217(3) Uani 1 1 d .
C7 C 0.84158(11) 0.52075(11) 0.74519(10) 0.0190(3) Uani 1 1 d .
C8 C 0.86523(12) 0.41359(11) 0.75001(11) 0.0211(3) Uani 1 1 d .
H8 H 0.9347 0.3911 0.7474 0.025 Uiso 1 1 calc R
C9 C 0.78753(12) 0.34013(11) 0.75865(10) 0.0205(3) Uani 1 1 d .
H9 H 0.8061 0.2696 0.7615 0.025 Uiso 1 1 calc R
C10 C 0.68139(11) 0.36989(11) 0.76317(10) 0.0186(3) Uani 1 1 d .
C11 C 0.65997(12) 0.47736(12) 0.76365(11) 0.0206(3) Uani 1 1 d .
H11 H 0.5921 0.4999 0.7701 0.025 Uiso 1 1 calc R
C12 C 0.73757(12) 0.55093(11) 0.75479(10) 0.0205(3) Uani 1 1 d .
H12 H 0.7205 0.6216 0.7552 0.025 Uiso 1 1 calc R
C15 C 0.36646(12) 0.42925(12) -0.01125(11) 0.0241(3) Uani 1 1 d .
H15A H 0.3820 0.4835 0.0410 0.029 Uiso 1 1 calc R
H15B H 0.4347 0.4179 -0.0283 0.029 Uiso 1 1 calc R
C16 C 0.33577(13) 0.32910(12) 0.03260(12) 0.0245(3) Uani 1 1 d .
H16A H 0.3815 0.3244 0.1049 0.029 Uiso 1 1 calc R
H16B H 0.2575 0.3338 0.0294 0.029 Uiso 1 1 calc R
C17 C 0.26125(12) -0.03097(12) 0.03451(11) 0.0231(3) Uani 1 1 d .
H17A H 0.2071 -0.0395 -0.0343 0.028 Uiso 1 1 calc R
H17B H 0.2427 -0.0807 0.0798 0.028 Uiso 1 1 calc R
C18 C 0.37966(13) -0.05326(13) 0.03203(12) 0.0275(3) Uani 1 1 d .
H18A H 0.3950 -0.0065 -0.0174 0.033 Uiso 1 1 calc R
H18B H 0.4336 -0.0376 0.0995 0.033 Uiso 1 1 calc R
N1 N 0.40400(11) 0.34391(10) 0.77782(10) 0.0273(3) Uani 1 1 d .
N2 N 0.61574(11) 0.10383(11) 0.70866(11) 0.0326(3) Uani 1 1 d .
N3 N 0.86943(11) 0.79246(10) 0.71713(10) 0.0279(3) Uani 1 1 d .
N4 N 1.09999(11) 0.54445(11) 0.69102(10) 0.0292(3) Uani 1 1 d .
N7 N 0.27495(10) 0.46528(10) -0.10535(9) 0.0222(3) Uani 1 1 d .
H7A H 0.2236 0.5006 -0.0868 0.033 Uiso 1 1 calc R
H7B H 0.2425 0.4102 -0.1432 0.033 Uiso 1 1 calc R
H7C H 0.3041 0.5066 -0.1424 0.033 Uiso 1 1 calc R
N8 N 0.35029(12) 0.23245(10) -0.01887(11) 0.0261(3) Uani 1 1 d .
N9 N 0.25347(10) 0.07684(10) 0.07165(10) 0.0261(3) Uani 1 1 d .
H9A H 0.2838 0.1215 0.0384 0.039 Uiso 1 1 calc R
H9B H 0.2906 0.0804 0.1392 0.039 Uiso 1 1 calc R
H9C H 0.1813 0.0933 0.0596 0.039 Uiso 1 1 calc R
N10 N 0.39786(12) -0.16035(12) 0.00495(12) 0.0318(3) Uani 1 1 d .
C13 C 0.00649(12) 0.27053(12) 0.01804(12) 0.0252(3) Uani 1 1 d .
H13A H 0.0036 0.2868 -0.0519 0.030 Uiso 1 1 calc R
H13B H 0.0696 0.3087 0.0647 0.030 Uiso 1 1 calc R
C14 C -0.10231(12) 0.30996(12) 0.03300(11) 0.0246(3) Uani 1 1 d .
H14A H -0.1662 0.2776 -0.0186 0.030 Uiso 1 1 calc R
H14B H -0.1032 0.2877 0.1004 0.030 Uiso 1 1 calc R
N5 N 0.02836(12) 0.15846(11) 0.03552(12) 0.0278(3) Uani 1 1 d .
N6 N -0.11648(12) 0.42420(11) 0.02537(11) 0.0271(3) Uani 1 1 d .

loop_
_atom_site_aniso_label
_atom_site_aniso_U_11
_atom_site_aniso_U_22
_atom_site_aniso_U_33
_atom_site_aniso_U_23
_atom_site_aniso_U_13
_atom_site_aniso_U_12
C1 0.0259(7) 0.0189(7) 0.0187(7) 0.0000(6) 0.0073(6) -0.0021(6)
C2 0.0222(7) 0.0201(7) 0.0225(7) -0.0007(6) 0.0090(6) 0.0003(6)
C3 0.0188(7) 0.0260(8) 0.0244(7) 0.0002(6) 0.0092(6) -0.0020(6)
C4 0.0178(7) 0.0267(8) 0.0199(7) -0.0002(6) 0.0055(6) -0.0030(6)
C5 0.0207(7) 0.0208(7) 0.0224(7) -0.0005(6) 0.0069(6) 0.0002(6)
C6 0.0241(7) 0.0184(7) 0.0216(7) 0.0010(6) 0.0063(6) -0.0030(6)
C7 0.0199(7) 0.0215(7) 0.0147(6) -0.0008(5) 0.0047(5) -0.0008(5)
C8 0.0198(7) 0.0233(8) 0.0204(7) 0.0012(6) 0.0072(6) 0.0031(6)
C9 0.0237(7) 0.0174(7) 0.0203(7) 0.0003(6) 0.0072(6) 0.0030(5)
C10 0.0206(7) 0.0211(7) 0.0141(7) 0.0003(5) 0.0056(5) -0.0001(6)
C11 0.0201(7) 0.0239(8) 0.0187(7) -0.0013(6) 0.0075(6) 0.0036(6)
C12 0.0240(7) 0.0179(7) 0.0194(7) -0.0002(5) 0.0066(6) 0.0030(6)
C15 0.0228(7) 0.0248(8) 0.0241(7) -0.0014(6) 0.0068(6) -0.0017(6)
C16 0.0234(7) 0.0269(8) 0.0236(7) 0.0021(6) 0.0084(6) 0.0018(6)
C17 0.0219(7) 0.0259(8) 0.0216(7) 0.0011(6) 0.0073(6) -0.0011(6)
C18 0.0236(7) 0.0330(9) 0.0280(8) 0.0034(7) 0.0113(7) 0.0013(6)
N1 0.0263(7) 0.0280(7) 0.0310(7) -0.0009(6) 0.0139(6) 0.0011(5)
N2 0.0290(7) 0.0254(7) 0.0458(9) -0.0084(6) 0.0156(7) -0.0006(6)
N3 0.0247(6) 0.0215(7) 0.0357(7) 0.0016(6) 0.0074(6) -0.0004(5)
N4 0.0263(7) 0.0300(7) 0.0343(7) 0.0028(6) 0.0140(6) 0.0010(5)
N7 0.0246(6) 0.0196(6) 0.0243(6) 0.0001(5) 0.0108(5) -0.0006(5)
N8 0.0258(7) 0.0239(7) 0.0275(7) 0.0021(5) 0.0074(6) 0.0015(5)
N9 0.0235(6) 0.0279(7) 0.0276(7) 0.0000(6) 0.0096(5) -0.0015(5)
N10 0.0324(7) 0.0360(9) 0.0273(8) 0.0023(7) 0.0102(7) 0.0084(6)
C13 0.0238(7) 0.0304(8) 0.0225(7) 0.0005(6) 0.0090(6) 0.0007(6)
C14 0.0228(7) 0.0281(8) 0.0230(7) 0.0003(6) 0.0074(6) 0.0000(6)
N5 0.0282(7) 0.0301(8) 0.0256(7) -0.0020(6) 0.0095(6) 0.0021(6)
N6 0.0285(7) 0.0293(7) 0.0235(7) 0.0011(6) 0.0087(6) 0.0021(6)

loop_
_atom_type_symbol
_atom_type_description
_atom_type_scat_dispersion_real
_atom_type_scat_dispersion_imag
_atom_type_scat_source
C C 0.0181 0.0091 'International Tables Vol C Tables 4.2.6.8 and 6.1.1.4'
H H 0.0000 0.0000 'International Tables Vol C Tables 4.2.6.8 and 6.1.1.4'
N N 0.0311 0.0180 'International Tables Vol C Tables 4.2.6.8 and 6.1.1.4'

loop_
_geom_angle_atom_site_label_1
_geom_angle_atom_site_label_2
_geom_angle_atom_site_label_3
_geom_angle
N1 C1 C2 180.0(2)
C3 C2 C1 116.63(13)
C3 C2 C10 120.19(13)
C1 C2 C10 121.82(13)
N2 C3 C2 179.08(16)
N3 C4 C5 177.98(16)
C4 C5 C6 117.01(13)
C4 C5 C7 120.89(13)
C6 C5 C7 121.94(13)
N4 C6 C5 179.72(18)
C8 C7 C12 116.92(13)
C8 C7 C5 121.77(13)
C12 C7 C5 121.27(13)
C9 C8 C7 121.60(13)
C8 C9 C10 121.51(13)
C11 C10 C9 116.86(13)
C11 C10 C2 121.79(13)
C9 C10 C2 121.31(13)
C12 C11 C10 121.60(13)
C11 C12 C7 121.36(13)
N7 C15 C16 112.37(12)
N8 C16 C15 115.74(12)
N9 C17 C18 110.87(12)
N10 C18 C17 114.66(13)
N5 C13 C14 115.34(13)
N6 C14 C13 114.19(13)

loop_
_geom_bond_atom_site_label_1
_geom_bond_atom_site_label_2
_geom_bond_distance
C1 N1 1.1630(19)
C1 C2 1.402(2)
C2 C3 1.401(2)
C2 C10 1.470(2)
C3 N2 1.154(2)
C4 N3 1.159(2)
C4 C5 1.398(2)
C5 C6 1.406(2)
C5 C7 1.468(2)
C6 N4 1.1600(19)
C7 C8 1.400(2)
C7 C12 1.4077(19)
C8 C9 1.387(2)
C9 C10 1.4056(19)
C10 C11 1.402(2)
C11 C12 1.388(2)
C15 N7 1.4893(18)
C15 C16 1.518(2)
C16 N8 1.465(2)
C17 N9 1.4848(19)
C17 C18 1.524(2)
C18 N10 1.457(2)
C13 N5 1.465(2)
C13 C14 1.531(2)
C14 N6 1.472(2)
